data_7236774
loop_
_publ_author_name
'Li, Jing'
'Liang, Feng'
'Zhao, Yue'
'Liu, Xiang-Yang'
'Fan, Jian'
'Liao, Liang-Sheng'

_publ_section_title
;
 Highly phosphorescent cyclometalated platinum(ii) complexes based on
 2-phenylbenzimidazole-containing ligands
;
_journal_issue 25
_journal_name_full 'Journal of Materials Chemistry C'
_journal_page_first 6202
_journal_paper_doi 10.1039/C7TC01369H
_journal_volume 5
_journal_year 2017
_chemical_formula_sum 'C42 H34 N4 O Pt'
_chemical_formula_weight 805.82
_space_group_crystal_system orthorhombic
_space_group_IT_number 61
_space_group_name_Hall '-P 2ac 2ab'
_space_group_name_H-M_alt 'P b c a'
_atom_sites_solution_hydrogens geom
_audit_creation_method SHELXL-2014/7
_audit_update_record
;
2016-11-08 deposited with the CCDC.
2017-05-24 downloaded from the CCDC.
;
_cell_angle_alpha 90
_cell_angle_beta 90
_cell_angle_gamma 90
_cell_formula_units_Z 16
_cell_length_a 27.082(3)
_cell_length_b 18.0169(19)
_cell_length_c 29.236(3)
_cell_measurement_reflns_used 7102
_cell_measurement_temperature 296(2)
_cell_measurement_theta_max 23.30
_cell_measurement_theta_min 2.37
_cell_volume 14265(3)
_computing_cell_refinement 'Bruker SAINT'
_computing_data_collection 'Bruker APEX2'
_computing_data_reduction 'Bruker SAINT'
_computing_molecular_graphics 'Bruker SHELXTL'
_computing_publication_material 'Bruker SHELXTL'
_computing_structure_refinement 'SHELXL-2014 (Sheldrick 2014)'
_computing_structure_solution 'SHELXS-97 (Sheldrick 2008)'
_diffrn_ambient_temperature 296(2)
_diffrn_measured_fraction_theta_full 0.999
_diffrn_measured_fraction_theta_max 0.999
_diffrn_measurement_device_type 'Bruker APEX-II CCD'
_diffrn_measurement_method '\f and \w scans'
_diffrn_radiation_type MoK\a
_diffrn_radiation_wavelength 0.71073
_diffrn_reflns_av_R_equivalents 0.1104
_diffrn_reflns_av_unetI/netI 0.0718
_diffrn_reflns_Laue_measured_fraction_full 0.999
_diffrn_reflns_Laue_measured_fraction_max 0.999
_diffrn_reflns_limit_h_max 32
_diffrn_reflns_limit_h_min -24
_diffrn_reflns_limit_k_max 21
_diffrn_reflns_limit_k_min -19
_diffrn_reflns_limit_l_max 31
_diffrn_reflns_limit_l_min -34
_diffrn_reflns_number 73389
_diffrn_reflns_point_group_measured_fraction_full 0.999
_diffrn_reflns_point_group_measured_fraction_max 0.999
_diffrn_reflns_theta_full 25.007
_diffrn_reflns_theta_max 25.007
_diffrn_reflns_theta_min 1.526
_exptl_absorpt_coefficient_mu 3.972
_exptl_crystal_density_diffrn 1.501
_exptl_crystal_F_000 6400
_exptl_crystal_size_max 0.270
_exptl_crystal_size_mid 0.250
_exptl_crystal_size_min 0.220
_refine_diff_density_max 0.894
_refine_diff_density_min -0.651
_refine_diff_density_rms 0.113
_refine_ls_extinction_method none
_refine_ls_goodness_of_fit_ref 1.019
_refine_ls_hydrogen_treatment constr
_refine_ls_matrix_type full
_refine_ls_number_parameters 873
_refine_ls_number_reflns 12561
_refine_ls_number_restraints 0
_refine_ls_restrained_S_all 1.019
_refine_ls_R_factor_all 0.0828
_refine_ls_R_factor_gt 0.0430
_refine_ls_shift/su_max 0.004
_refine_ls_shift/su_mean 0.000
_refine_ls_structure_factor_coef Fsqd
_refine_ls_weighting_details 'w=1/[\s^2^(Fo^2^)+(0.0374P)^2^+21.8165P] where P=(Fo^2^+2Fc^2^)/3'
_refine_ls_weighting_scheme calc
_refine_ls_wR_factor_gt 0.0877
_refine_ls_wR_factor_ref 0.1024
_reflns_Friedel_coverage 0.000
_reflns_number_gt 8269
_reflns_number_total 12561
_reflns_threshold_expression 'I > 2\s(I)'
_cod_data_source_file c7tc01369h2.cif
_cod_data_source_block 1_sq
_cod_database_code 7236774
_shelx_shelxl_version_number 2014/7
_shelx_space_group_comment
;
The symmetry employed for this shelxl refinement is uniquely defined
by the following loop, which should always be used as a source of
symmetry information in preference to the above space-group names.
They are only intended as comments.
;
_shelx_estimated_absorpt_t_min 0.414
_shelx_estimated_absorpt_t_max 0.475

loop_
_space_group_symop_operation_xyz
'x, y, z'
'-x+1/2, -y, z+1/2'
'-x, y+1/2, -z+1/2'
'x+1/2, -y+1/2, -z'
'-x, -y, -z'
'x-1/2, y, -z-1/2'
'x, -y-1/2, z-1/2'
'-x-1/2, y-1/2, z'

loop_
_atom_site_label
_atom_site_type_symbol
_atom_site_fract_x
_atom_site_fract_y
_atom_site_fract_z
_atom_site_U_iso_or_equiv
_atom_site_adp_type
_atom_site_occupancy
_atom_site_site_symmetry_order
_atom_site_calc_flag
_atom_site_refinement_flags_posn
_atom_site_refinement_flags_adp
C1 C 0.4489(3) 0.6470(4) 0.0920(3) 0.045(2) Uani 1 1 d . .
C2 C 0.4416(3) 0.5916(5) 0.1241(3) 0.058(2) Uani 1 1 d . .
H2 H 0.4231 0.5999 0.1504 0.069 Uiso 1 1 calc R U
C3 C 0.4630(4) 0.5233(5) 0.1155(4) 0.067(3) Uani 1 1 d . .
H3 H 0.4583 0.4845 0.1360 0.080 Uiso 1 1 calc R U
C4 C 0.4909(4) 0.5123(5) 0.0771(4) 0.069(3) Uani 1 1 d . .
H4 H 0.5060 0.4665 0.0729 0.083 Uiso 1 1 calc R U
C5 C 0.4974(3) 0.5658(5) 0.0451(3) 0.059(2) Uani 1 1 d . .
H5 H 0.5162 0.5565 0.0190 0.071 Uiso 1 1 calc R U
C6 C 0.4756(3) 0.6341(4) 0.0517(3) 0.048(2) Uani 1 1 d . .
C7 C 0.4685(3) 0.6995(4) 0.0231(3) 0.0403(18) Uani 1 1 d . .
C8 C 0.4823(3) 0.7166(4) -0.0216(3) 0.050(2) Uani 1 1 d . .
H8 H 0.5036 0.6858 -0.0379 0.060 Uiso 1 1 calc R U
C9 C 0.4635(3) 0.7804(5) -0.0411(3) 0.051(2) Uani 1 1 d . .
H9 H 0.4722 0.7927 -0.0710 0.061 Uiso 1 1 calc R U
C10 C 0.4321(3) 0.8265(4) -0.0170(3) 0.044(2) Uani 1 1 d . .
C11 C 0.4176(3) 0.8135(4) 0.0281(3) 0.0365(17) Uani 1 1 d . .
C12 C 0.4378(3) 0.7490(4) 0.0467(3) 0.0392(17) Uani 1 1 d . .
C13 C 0.3740(3) 0.9271(4) -0.0335(3) 0.0408(19) Uani 1 1 d . .
C14 C 0.3626(3) 0.9777(4) -0.0674(3) 0.0457(19) Uani 1 1 d . .
H14 H 0.3828 0.9826 -0.0930 0.055 Uiso 1 1 calc R U
C15 C 0.3203(3) 1.0214(4) -0.0628(3) 0.053(2) Uani 1 1 d . .
H15 H 0.3122 1.0551 -0.0857 0.064 Uiso 1 1 calc R U
C16 C 0.2905(3) 1.0155(4) -0.0250(3) 0.048(2) Uani 1 1 d . .
H16 H 0.2625 1.0449 -0.0220 0.057 Uiso 1 1 calc R U
C17 C 0.3031(3) 0.9648(4) 0.0087(3) 0.0370(17) Uani 1 1 d . .
C18 C 0.3448(3) 0.9192(4) 0.0055(3) 0.0368(18) Uani 1 1 d . .
C19 C 0.2757(3) 0.9532(4) 0.0514(3) 0.0392(19) Uani 1 1 d . .
C20 C 0.1971(3) 1.0260(5) 0.0401(3) 0.045(2) Uani 1 1 d . .
C21 C 0.1629(3) 0.9941(5) 0.0101(3) 0.054(2) Uani 1 1 d . .
C22 C 0.1326(3) 1.0441(7) -0.0130(3) 0.075(3) Uani 1 1 d . .
H22 H 0.1090 1.0258 -0.0331 0.090 Uiso 1 1 calc R U
C23 C 0.1366(4) 1.1204(6) -0.0070(3) 0.069(3) Uani 1 1 d . .
H23 H 0.1164 1.1521 -0.0237 0.082 Uiso 1 1 calc R U
C24 C 0.1697(3) 1.1490(5) 0.0229(3) 0.059(2) Uani 1 1 d . .
H24 H 0.1717 1.2001 0.0269 0.071 Uiso 1 1 calc R U
C25 C 0.2006(3) 1.1019(5) 0.0477(3) 0.049(2) Uani 1 1 d . .
C26 C 0.2368(3) 1.1363(5) 0.0825(3) 0.059(2) Uani 1 1 d . .
H26 H 0.2588 1.0966 0.0930 0.070 Uiso 1 1 calc R U
C27 C 0.2079(4) 1.1638(6) 0.1243(3) 0.083(3) Uani 1 1 d . .
H27A H 0.2302 1.1868 0.1455 0.124 Uiso 1 1 calc R U
H27B H 0.1918 1.1226 0.1388 0.124 Uiso 1 1 calc R U
H27C H 0.1835 1.1993 0.1147 0.124 Uiso 1 1 calc R U
C28 C 0.2684(4) 1.1976(6) 0.0641(4) 0.100(4) Uani 1 1 d . .
H28A H 0.2865 1.1799 0.0380 0.150 Uiso 1 1 calc R U
H28B H 0.2912 1.2135 0.0873 0.150 Uiso 1 1 calc R U
H28C H 0.2479 1.2385 0.0552 0.150 Uiso 1 1 calc R U
C29 C 0.2200(3) 0.9452(4) 0.1068(3) 0.045(2) Uani 1 1 d . .
C30 C 0.1788(3) 0.9500(5) 0.1350(3) 0.059(2) Uani 1 1 d . .
H30 H 0.1523 0.9807 0.1277 0.070 Uiso 1 1 calc R U
C31 C 0.1788(4) 0.9082(6) 0.1735(4) 0.074(3) Uani 1 1 d . .
H31 H 0.1515 0.9095 0.1927 0.089 Uiso 1 1 calc R U
C32 C 0.2192(4) 0.8629(5) 0.1851(3) 0.066(3) Uani 1 1 d . .
H32 H 0.2180 0.8353 0.2119 0.079 Uiso 1 1 calc R U
C33 C 0.2610(3) 0.8582(4) 0.1573(3) 0.051(2) Uani 1 1 d . .
H33 H 0.2874 0.8274 0.1648 0.062 Uiso 1 1 calc R U
C34 C 0.2615(3) 0.9016(4) 0.1180(3) 0.0398(19) Uani 1 1 d . .
C35 C 0.3854(3) 0.8693(5) 0.1602(3) 0.048(2) Uani 1 1 d . .
H35 H 0.3662 0.9117 0.1566 0.058 Uiso 1 1 calc R U
C36 C 0.4069(3) 0.8570(5) 0.2012(3) 0.054(2) Uani 1 1 d . .
H36 H 0.4025 0.8903 0.2252 0.065 Uiso 1 1 calc R U
C37 C 0.4356(3) 0.7936(5) 0.2070(3) 0.056(2) Uani 1 1 d . .
H37 H 0.4500 0.7830 0.2352 0.067 Uiso 1 1 calc R U
C38 C 0.4422(3) 0.7478(5) 0.1709(3) 0.049(2) Uani 1 1 d . .
H38 H 0.4620 0.7059 0.1740 0.059 Uiso 1 1 calc R U
C39 C 0.4192(3) 0.7628(4) 0.1288(3) 0.0395(18) Uani 1 1 d . .
C40 C 0.1586(4) 0.9110(6) 0.0020(4) 0.079(3) Uani 1 1 d . .
H40 H 0.1909 0.8890 0.0090 0.095 Uiso 1 1 calc R U
C41 C 0.1459(5) 0.8896(8) -0.0462(5) 0.132(6) Uani 1 1 d . .
H41A H 0.1128 0.9049 -0.0529 0.198 Uiso 1 1 calc R U
H41B H 0.1485 0.8368 -0.0496 0.198 Uiso 1 1 calc R U
H41C H 0.1684 0.9135 -0.0669 0.198 Uiso 1 1 calc R U
C42 C 0.1211(5) 0.8760(7) 0.0346(5) 0.122(5) Uani 1 1 d . .
H42A H 0.0887 0.8940 0.0274 0.184 Uiso 1 1 calc R U
H42B H 0.1292 0.8890 0.0655 0.184 Uiso 1 1 calc R U
H42C H 0.1218 0.8230 0.0312 0.184 Uiso 1 1 calc R U
C43 C 0.4854(3) 0.0426(5) 0.7729(4) 0.062(3) Uani 1 1 d . .
C44 C 0.4907(4) -0.0214(6) 0.8003(4) 0.080(3) Uani 1 1 d . .
H44 H 0.4764 -0.0247 0.8291 0.096 Uiso 1 1 calc R U
C45 C 0.5179(5) -0.0786(7) 0.7823(6) 0.113(5) Uani 1 1 d . .
H45 H 0.5224 -0.1213 0.7996 0.136 Uiso 1 1 calc R U
C46 C 0.5382(5) -0.0748(8) 0.7405(7) 0.127(6) Uani 1 1 d . .
H46 H 0.5564 -0.1150 0.7297 0.152 Uiso 1 1 calc R U
C47 C 0.5326(4) -0.0108(6) 0.7120(4) 0.088(4) Uani 1 1 d . .
H47 H 0.5470 -0.0082 0.6831 0.105 Uiso 1 1 calc R U
C48 C 0.5047(3) 0.0474(5) 0.7295(4) 0.063(3) Uani 1 1 d . .
C49 C 0.4875(3) 0.1153(5) 0.7101(3) 0.052(2) Uani 1 1 d . .
C50 C 0.4935(3) 0.1469(5) 0.6672(4) 0.066(3) Uani 1 1 d . .
H50 H 0.5156 0.1265 0.6463 0.079 Uiso 1 1 calc R U
C51 C 0.4660(3) 0.2092(5) 0.6559(3) 0.057(2) Uani 1 1 d . .
H51 H 0.4695 0.2313 0.6273 0.069 Uiso 1 1 calc R U
C52 C 0.4326(3) 0.2389(4) 0.6884(3) 0.045(2) Uani 1 1 d . .
C53 C 0.4282(3) 0.2136(4) 0.7331(3) 0.042(2) Uani 1 1 d . .
C54 C 0.4571(3) 0.1503(4) 0.7423(3) 0.045(2) Uani 1 1 d . .
C55 C 0.3678(3) 0.3344(4) 0.6908(3) 0.044(2) Uani 1 1 d . .
C56 C 0.3480(3) 0.3908(4) 0.6644(3) 0.053(2) Uani 1 1 d . .
H56 H 0.3603 0.3997 0.6352 0.063 Uiso 1 1 calc R U
C57 C 0.3104(3) 0.4336(5) 0.6814(3) 0.059(2) Uani 1 1 d . .
H57 H 0.2971 0.4712 0.6634 0.071 Uiso 1 1 calc R U
C58 C 0.2919(3) 0.4219(4) 0.7248(3) 0.050(2) Uani 1 1 d . .
H58 H 0.2668 0.4515 0.7365 0.060 Uiso 1 1 calc R U
C59 C 0.3123(3) 0.3634(4) 0.7508(3) 0.0391(18) Uani 1 1 d . .
C60 C 0.3505(3) 0.3186(4) 0.7338(3) 0.0381(18) Uani 1 1 d . .
C61 C 0.2979(3) 0.3461(4) 0.7971(3) 0.0383(18) Uani 1 1 d . .
C62 C 0.2289(3) 0.4371(4) 0.8153(3) 0.044(2) Uani 1 1 d . .
C63 C 0.1805(3) 0.4200(5) 0.8030(3) 0.053(2) Uani 1 1 d . .
C64 C 0.1502(3) 0.4791(6) 0.7935(3) 0.073(3) Uani 1 1 d . .
H64 H 0.1176 0.4704 0.7848 0.088 Uiso 1 1 calc R U
C65 C 0.1671(4) 0.5512(6) 0.7967(3) 0.070(3) Uani 1 1 d . .
H65 H 0.1457 0.5901 0.7901 0.084 Uiso 1 1 calc R U
C66 C 0.2133(4) 0.5664(5) 0.8091(3) 0.058(3) Uani 1 1 d . .
H66 H 0.2234 0.6156 0.8108 0.069 Uiso 1 1 calc R U
C67 C 0.2471(3) 0.5098(4) 0.8196(3) 0.051(2) Uani 1 1 d . .
C68 C 0.3003(3) 0.5279(5) 0.8319(3) 0.062(3) Uani 1 1 d . .
H68 H 0.3188 0.4812 0.8325 0.074 Uiso 1 1 calc R U
C69 C 0.3041(4) 0.5625(8) 0.8787(4) 0.124(5) Uani 1 1 d . .
H69A H 0.3380 0.5734 0.8854 0.187 Uiso 1 1 calc R U
H69B H 0.2914 0.5285 0.9012 0.187 Uiso 1 1 calc R U
H69C H 0.2851 0.6075 0.8795 0.187 Uiso 1 1 calc R U
C70 C 0.3253(5) 0.5789(8) 0.7980(5) 0.135(6) Uani 1 1 d . .
H70A H 0.3268 0.5551 0.7687 0.202 Uiso 1 1 calc R U
H70B H 0.3582 0.5898 0.8083 0.202 Uiso 1 1 calc R U
H70C H 0.3068 0.6242 0.7955 0.202 Uiso 1 1 calc R U
C71 C 0.1635(4) 0.3403(6) 0.7966(4) 0.078(3) Uani 1 1 d . .
H71 H 0.1873 0.3085 0.8126 0.093 Uiso 1 1 calc R U
C72 C 0.1652(6) 0.3190(8) 0.7469(5) 0.155(7) Uani 1 1 d . .
H72A H 0.1425 0.3494 0.7300 0.233 Uiso 1 1 calc R U
H72B H 0.1561 0.2678 0.7437 0.233 Uiso 1 1 calc R U
H72C H 0.1980 0.3263 0.7354 0.233 Uiso 1 1 calc R U
C73 C 0.1135(5) 0.3246(7) 0.8171(5) 0.131(6) Uani 1 1 d . .
H73A H 0.0892 0.3561 0.8030 0.197 Uiso 1 1 calc R U
H73B H 0.1144 0.3342 0.8494 0.197 Uiso 1 1 calc R U
H73C H 0.1049 0.2736 0.8119 0.197 Uiso 1 1 calc R U
C74 C 0.2606(3) 0.3328(4) 0.8653(3) 0.0434(19) Uani 1 1 d . .
C75 C 0.2305(3) 0.3380(5) 0.9024(3) 0.059(2) Uani 1 1 d . .
H75 H 0.2072 0.3755 0.9054 0.071 Uiso 1 1 calc R U
C76 C 0.2369(4) 0.2834(5) 0.9357(3) 0.073(3) Uani 1 1 d . .
H76 H 0.2177 0.2847 0.9621 0.088 Uiso 1 1 calc R U
C77 C 0.2717(4) 0.2264(5) 0.9301(3) 0.065(3) Uani 1 1 d . .
H77 H 0.2742 0.1898 0.9524 0.078 Uiso 1 1 calc R U
C78 C 0.3022(3) 0.2229(4) 0.8927(3) 0.049(2) Uani 1 1 d . .
H78 H 0.3254 0.1852 0.8894 0.058 Uiso 1 1 calc R U
C79 C 0.2968(3) 0.2785(4) 0.8599(3) 0.0391(19) Uani 1 1 d . .
C80 C 0.4181(3) 0.2284(4) 0.8730(3) 0.053(2) Uani 1 1 d . .
H80 H 0.3986 0.2706 0.8757 0.064 Uiso 1 1 calc R U
C81 C 0.4421(3) 0.2051(5) 0.9106(3) 0.066(3) Uani 1 1 d . .
H81 H 0.4385 0.2294 0.9385 0.079 Uiso 1 1 calc R U
C82 C 0.4723(3) 0.1439(6) 0.9063(4) 0.070(3) Uani 1 1 d . .
H82 H 0.4888 0.1252 0.9316 0.083 Uiso 1 1 calc R U
C83 C 0.4775(3) 0.1113(5) 0.8651(4) 0.056(2) Uani 1 1 d . .
H83 H 0.4986 0.0709 0.8618 0.068 Uiso 1 1 calc R U
C84 C 0.4516(3) 0.1378(5) 0.8273(3) 0.049(2) Uani 1 1 d . .
N1 N 0.2957(2) 0.9094(3) 0.0832(2) 0.0349(14) Uani 1 1 d . .
N2 N 0.2305(2) 0.9775(3) 0.0651(2) 0.0446(16) Uani 1 1 d . .
N3 N 0.3904(2) 0.8229(3) 0.1239(2) 0.0380(15) Uani 1 1 d . .
N4 N 0.4274(2) 0.7190(3) 0.0905(2) 0.0387(15) Uani 1 1 d . .
N5 N 0.2622(2) 0.3760(3) 0.8254(2) 0.0422(16) Uani 1 1 d . .
N6 N 0.3204(2) 0.2895(3) 0.8180(2) 0.0355(14) Uani 1 1 d . .
N7 N 0.4200(2) 0.1957(3) 0.8316(2) 0.0429(16) Uani 1 1 d . .
N8 N 0.4573(2) 0.1079(3) 0.7834(3) 0.0500(18) Uani 1 1 d . .
O1 O 0.4160(2) 0.8865(3) -0.04300(18) 0.0503(15) Uani 1 1 d . .
O2 O 0.4060(2) 0.2976(3) 0.66980(18) 0.0537(15) Uani 1 1 d . .
Pt1 Pt 0.36290(2) 0.86262(2) 0.06087(2) 0.03431(8) Uani 1 1 d . .
Pt2 Pt 0.38033(2) 0.24960(2) 0.77895(2) 0.03542(8) Uani 1 1 d . .

loop_
_atom_site_aniso_label
_atom_site_aniso_U_11
_atom_site_aniso_U_22
_atom_site_aniso_U_33
_atom_site_aniso_U_23
_atom_site_aniso_U_13
_atom_site_aniso_U_12
C1 0.043(5) 0.042(5) 0.050(5) 0.000(4) -0.012(4) 0.008(4)
C2 0.055(6) 0.053(5) 0.066(7) 0.009(5) -0.005(5) 0.003(4)
C3 0.075(7) 0.042(5) 0.084(8) 0.014(5) -0.015(6) 0.009(5)
C4 0.072(7) 0.048(6) 0.088(9) 0.003(5) -0.017(6) 0.016(5)
C5 0.055(6) 0.047(5) 0.074(7) -0.005(5) -0.004(5) 0.014(4)
C6 0.042(5) 0.045(4) 0.056(6) 0.001(4) -0.010(4) 0.008(4)
C7 0.033(4) 0.041(4) 0.047(5) 0.000(4) -0.002(4) -0.001(4)
C8 0.033(5) 0.051(5) 0.067(7) -0.008(4) 0.010(4) 0.011(4)
C9 0.040(5) 0.060(5) 0.052(6) 0.010(4) 0.011(4) 0.010(4)
C10 0.035(4) 0.046(5) 0.052(6) 0.004(4) 0.001(4) -0.001(4)
C11 0.033(4) 0.037(4) 0.040(5) -0.005(3) -0.001(3) 0.000(3)
C12 0.032(4) 0.043(4) 0.043(5) -0.003(4) -0.005(3) 0.002(4)
C13 0.043(5) 0.037(4) 0.042(5) 0.005(3) 0.005(4) 0.000(4)
C14 0.052(5) 0.044(4) 0.041(5) 0.003(4) 0.004(4) -0.002(4)
C15 0.063(6) 0.038(4) 0.058(6) 0.012(4) -0.005(5) 0.002(4)
C16 0.053(5) 0.039(4) 0.050(6) 0.004(4) 0.003(4) 0.010(4)
C17 0.036(4) 0.037(4) 0.039(5) -0.002(3) 0.001(3) 0.000(3)
C18 0.038(4) 0.032(4) 0.041(5) 0.002(3) -0.005(3) -0.002(3)
C19 0.037(4) 0.025(4) 0.056(6) -0.005(3) -0.001(4) 0.004(3)
C20 0.036(5) 0.054(5) 0.045(5) -0.007(4) 0.002(4) 0.011(4)
C21 0.043(5) 0.065(6) 0.055(6) -0.013(5) 0.003(4) 0.011(4)
C22 0.040(5) 0.122(10) 0.062(7) -0.023(6) -0.011(5) 0.018(6)
C23 0.061(6) 0.100(8) 0.045(6) -0.006(5) 0.005(5) 0.035(6)
C24 0.066(6) 0.055(5) 0.055(6) -0.002(4) 0.006(5) 0.030(5)
C25 0.045(5) 0.058(5) 0.045(6) -0.008(4) 0.002(4) 0.015(4)
C26 0.079(7) 0.043(5) 0.055(6) 0.001(4) -0.005(5) 0.026(5)
C27 0.098(8) 0.086(7) 0.064(8) -0.027(6) -0.001(6) 0.011(6)
C28 0.103(9) 0.109(9) 0.088(9) 0.004(7) -0.006(7) -0.037(8)
C29 0.053(5) 0.038(4) 0.045(6) -0.013(4) 0.002(4) -0.004(4)
C30 0.052(6) 0.066(6) 0.058(7) -0.012(5) 0.019(5) 0.008(5)
C31 0.055(6) 0.091(8) 0.077(8) -0.006(6) 0.025(6) 0.006(6)
C32 0.074(7) 0.074(6) 0.049(6) -0.001(5) 0.016(5) -0.002(6)
C33 0.060(6) 0.047(5) 0.047(5) 0.001(4) 0.010(4) 0.001(4)
C34 0.032(4) 0.036(4) 0.052(5) -0.009(4) 0.003(4) 0.003(3)
C35 0.043(5) 0.052(5) 0.049(5) -0.014(4) 0.001(4) -0.005(4)
C36 0.054(5) 0.068(6) 0.041(5) -0.017(5) 0.007(4) -0.018(5)
C37 0.057(6) 0.078(6) 0.034(5) 0.002(5) 0.002(4) -0.024(5)
C38 0.039(5) 0.061(5) 0.048(5) 0.007(5) -0.003(4) -0.005(4)
C39 0.025(4) 0.048(5) 0.045(5) 0.003(4) -0.004(3) -0.007(4)
C40 0.051(6) 0.069(7) 0.119(10) -0.035(7) -0.016(6) 0.005(5)
C41 0.104(10) 0.154(13) 0.139(13) -0.100(11) 0.024(9) -0.024(9)
C42 0.126(12) 0.107(10) 0.134(13) -0.012(9) -0.026(10) -0.039(9)
C43 0.040(5) 0.045(5) 0.101(9) -0.008(5) -0.022(5) 0.006(4)
C44 0.062(7) 0.068(7) 0.110(9) 0.005(6) -0.020(6) 0.020(6)
C45 0.096(11) 0.074(8) 0.170(17) 0.004(10) -0.039(10) 0.036(8)
C46 0.092(11) 0.108(11) 0.181(17) -0.053(12) -0.049(11) 0.062(9)
C47 0.069(7) 0.086(8) 0.108(10) -0.038(7) -0.033(6) 0.035(6)
C48 0.036(5) 0.050(5) 0.102(9) -0.024(5) -0.016(5) 0.005(4)
C49 0.037(5) 0.054(5) 0.064(7) -0.029(5) -0.001(4) 0.003(4)
C50 0.053(6) 0.070(6) 0.074(8) -0.038(6) 0.009(5) 0.002(5)
C51 0.066(6) 0.058(6) 0.049(6) -0.025(4) 0.020(5) -0.004(5)
C52 0.050(5) 0.033(5) 0.053(6) -0.008(4) -0.001(4) -0.006(4)
C53 0.037(4) 0.031(4) 0.058(6) -0.007(4) -0.003(4) -0.009(4)
C54 0.038(5) 0.035(4) 0.064(6) -0.006(4) -0.005(4) -0.002(4)
C55 0.052(5) 0.039(4) 0.041(5) -0.004(3) 0.003(4) -0.011(4)
C56 0.070(6) 0.050(5) 0.038(5) 0.008(4) 0.003(4) 0.003(4)
C57 0.073(7) 0.055(6) 0.049(6) 0.018(4) -0.004(5) 0.008(5)
C58 0.057(6) 0.044(5) 0.049(6) 0.002(4) 0.000(4) 0.012(4)
C59 0.038(4) 0.036(4) 0.043(5) 0.007(4) -0.005(3) 0.001(4)
C60 0.042(5) 0.034(4) 0.038(5) -0.004(3) 0.002(3) -0.007(3)
C61 0.042(5) 0.034(4) 0.039(5) 0.000(3) -0.001(4) 0.007(4)
C62 0.042(5) 0.042(5) 0.048(5) 0.010(4) 0.004(4) 0.017(4)
C63 0.037(5) 0.060(6) 0.062(6) 0.005(5) 0.002(4) 0.006(5)
C64 0.049(6) 0.092(8) 0.078(8) 0.012(6) 0.008(5) 0.026(6)
C65 0.058(7) 0.075(7) 0.077(7) 0.024(6) 0.019(5) 0.042(6)
C66 0.072(7) 0.038(5) 0.063(7) 0.007(4) 0.011(5) 0.014(5)
C67 0.056(6) 0.050(5) 0.046(5) 0.008(4) 0.017(4) 0.007(5)
C68 0.067(6) 0.045(5) 0.075(7) 0.002(5) 0.006(5) -0.004(5)
C69 0.094(9) 0.201(15) 0.079(10) -0.020(10) -0.001(7) -0.023(10)
C70 0.125(12) 0.177(14) 0.103(11) 0.036(10) 0.019(9) -0.067(11)
C71 0.068(7) 0.080(7) 0.086(9) -0.013(6) -0.004(6) -0.007(6)
C72 0.166(15) 0.163(14) 0.137(15) -0.053(12) 0.012(11) -0.092(12)
C73 0.113(11) 0.097(10) 0.184(16) -0.009(9) 0.065(10) -0.024(8)
C74 0.047(5) 0.041(4) 0.043(5) 0.004(4) 0.006(4) 0.008(4)
C75 0.059(6) 0.051(5) 0.067(7) 0.002(5) 0.020(5) 0.010(4)
C76 0.098(8) 0.069(6) 0.052(6) 0.013(5) 0.030(6) 0.007(6)
C77 0.093(7) 0.047(5) 0.054(7) 0.018(4) 0.021(5) 0.013(5)
C78 0.075(6) 0.031(4) 0.040(5) 0.009(3) 0.001(4) 0.002(4)
C79 0.041(5) 0.032(4) 0.044(5) -0.001(3) 0.005(4) 0.000(3)
C80 0.056(6) 0.049(5) 0.054(6) -0.001(4) -0.011(4) 0.003(4)
C81 0.062(6) 0.078(7) 0.058(7) 0.004(5) -0.022(5) -0.007(6)
C82 0.051(6) 0.090(7) 0.068(7) 0.029(6) -0.022(5) -0.011(6)
C83 0.042(5) 0.051(5) 0.076(7) 0.015(5) -0.010(5) 0.000(4)
C84 0.029(4) 0.048(5) 0.070(6) 0.009(5) -0.010(4) -0.008(4)
N1 0.025(3) 0.035(3) 0.045(4) -0.005(3) 0.004(3) 0.006(3)
N2 0.041(4) 0.044(4) 0.049(4) -0.003(3) 0.003(3) 0.012(3)
N3 0.030(3) 0.047(4) 0.037(4) -0.004(3) 0.002(3) -0.003(3)
N4 0.038(4) 0.039(3) 0.039(4) 0.003(3) -0.004(3) 0.003(3)
N5 0.043(4) 0.041(4) 0.043(4) 0.003(3) 0.001(3) 0.011(3)
N6 0.038(4) 0.028(3) 0.040(4) -0.001(3) 0.006(3) 0.002(3)
N7 0.038(4) 0.034(3) 0.056(5) 0.002(3) -0.009(3) -0.001(3)
N8 0.037(4) 0.035(4) 0.078(6) -0.001(4) -0.012(4) 0.006(3)
O1 0.046(3) 0.060(4) 0.045(4) 0.017(3) 0.017(3) 0.012(3)
O2 0.066(4) 0.052(3) 0.043(4) 0.002(3) 0.015(3) 0.004(3)
Pt1 0.03367(15) 0.03190(14) 0.03735(16) -0.00061(13) 0.00102(13) 0.00051(13)
Pt2 0.03666(16) 0.02794(13) 0.04167(16) -0.00027(13) -0.00163(13) -0.00111(13)

loop_
_atom_type_symbol
_atom_type_description
_atom_type_scat_dispersion_real
_atom_type_scat_dispersion_imag
_atom_type_scat_source
C C 0.0033 0.0016 'International Tables Vol C Tables 4.2.6.8 and 6.1.1.4'
H H 0.0000 0.0000 'International Tables Vol C Tables 4.2.6.8 and 6.1.1.4'
N N 0.0061 0.0033 'International Tables Vol C Tables 4.2.6.8 and 6.1.1.4'
O O 0.0106 0.0060 'International Tables Vol C Tables 4.2.6.8 and 6.1.1.4'
Pt Pt -1.7033 8.3905 'International Tables Vol C Tables 4.2.6.8 and 6.1.1.4'

loop_
_geom_angle_atom_site_label_1
_geom_angle_atom_site_label_2
_geom_angle_atom_site_label_3
_geom_angle
C2 C1 C6 121.6(8)
C2 C1 N4 128.4(8)
C6 C1 N4 109.6(7)
C3 C2 C1 117.4(9)
C3 C2 H2 121.3
C1 C2 H2 121.3
C4 C3 C2 120.6(9)
C4 C3 H3 119.7
C2 C3 H3 119.7
C5 C4 C3 122.5(9)
C5 C4 H4 118.8
C3 C4 H4 118.8
C4 C5 C6 118.8(9)
C4 C5 H5 120.6
C6 C5 H5 120.6
C5 C6 C1 119.1(8)
C5 C6 C7 134.3(8)
C1 C6 C7 106.3(7)
C8 C7 C12 118.7(7)
C8 C7 C6 132.9(7)
C12 C7 C6 108.1(7)
C9 C8 C7 118.2(7)
C9 C8 H8 120.9
C7 C8 H8 120.9
C8 C9 C10 121.0(8)
C8 C9 H9 119.5
C10 C9 H9 119.5
C9 C10 O1 112.3(7)
C9 C10 C11 123.7(7)
O1 C10 C11 124.1(7)
C10 C11 C12 113.6(7)
C10 C11 Pt1 126.4(6)
C12 C11 Pt1 118.5(6)
C11 C12 C7 124.8(7)
C11 C12 N4 126.4(7)
C7 C12 N4 108.6(6)
O1 C13 C14 113.0(7)
O1 C13 C18 125.2(6)
C14 C13 C18 121.9(7)
C13 C14 C15 119.0(7)
C13 C14 H14 120.5
C15 C14 H14 120.5
C16 C15 C14 121.1(7)
C16 C15 H15 119.4
C14 C15 H15 119.4
C15 C16 C17 118.6(7)
C15 C16 H16 120.7
C17 C16 H16 120.7
C16 C17 C18 122.6(7)
C16 C17 C19 125.0(7)
C18 C17 C19 112.3(6)
C13 C18 C17 116.8(7)
C13 C18 Pt1 125.7(5)
C17 C18 Pt1 116.7(5)
N1 C19 N2 110.6(7)
N1 C19 C17 118.1(6)
N2 C19 C17 131.3(7)
C25 C20 C21 123.3(8)
C25 C20 N2 118.0(7)
C21 C20 N2 118.7(7)
C22 C21 C20 115.4(8)
C22 C21 C40 121.1(9)
C20 C21 C40 123.4(8)
C21 C22 C23 122.1(9)
C21 C22 H22 118.9
C23 C22 H22 118.9
C24 C23 C22 120.7(9)
C24 C23 H23 119.6
C22 C23 H23 119.6
C23 C24 C25 120.1(9)
C23 C24 H24 119.9
C25 C24 H24 119.9
C20 C25 C24 118.3(8)
C20 C25 C26 123.0(7)
C24 C25 C26 118.7(8)
C28 C26 C27 109.8(8)
C28 C26 C25 115.0(8)
C27 C26 C25 109.3(8)
C28 C26 H26 107.5
C27 C26 H26 107.5
C25 C26 H26 107.5
C26 C27 H27A 109.5
C26 C27 H27B 109.5
H27A C27 H27B 109.5
C26 C27 H27C 109.5
H27A C27 H27C 109.5
H27B C27 H27C 109.5
C26 C28 H28A 109.5
C26 C28 H28B 109.5
H28A C28 H28B 109.5
C26 C28 H28C 109.5
H28A C28 H28C 109.5
H28B C28 H28C 109.5
N2 C29 C30 131.5(8)
N2 C29 C34 106.0(7)
C30 C29 C34 122.6(8)
C31 C30 C29 117.2(9)
C31 C30 H30 121.4
C29 C30 H30 121.4
C30 C31 C32 121.6(9)
C30 C31 H31 119.2
C32 C31 H31 119.2
C33 C32 C31 121.8(9)
C33 C32 H32 119.1
C31 C32 H32 119.1
C34 C33 C32 116.9(8)
C34 C33 H33 121.5
C32 C33 H33 121.5
N1 C34 C33 132.2(7)
N1 C34 C29 107.8(7)
C33 C34 C29 119.9(7)
C36 C35 N3 123.3(8)
C36 C35 H35 118.3
N3 C35 H35 118.3
C35 C36 C37 118.9(8)
C35 C36 H36 120.5
C37 C36 H36 120.5
C38 C37 C36 118.6(8)
C38 C37 H37 120.7
C36 C37 H37 120.7
C37 C38 C39 120.5(8)
C37 C38 H38 119.7
C39 C38 H38 119.7
N3 C39 N4 117.8(6)
N3 C39 C38 120.4(7)
N4 C39 C38 121.6(7)
C41 C40 C21 114.5(11)
C41 C40 C42 109.0(9)
C21 C40 C42 111.2(9)
C41 C40 H40 107.3
C21 C40 H40 107.3
C42 C40 H40 107.3
C40 C41 H41A 109.5
C40 C41 H41B 109.5
H41A C41 H41B 109.5
C40 C41 H41C 109.5
H41A C41 H41C 109.5
H41B C41 H41C 109.5
C40 C42 H42A 109.5
C40 C42 H42B 109.5
H42A C42 H42B 109.5
C40 C42 H42C 109.5
H42A C42 H42C 109.5
H42B C42 H42C 109.5
C48 C43 C44 122.5(9)
C48 C43 N8 110.4(8)
C44 C43 N8 127.0(11)
C45 C44 C43 116.8(12)
C45 C44 H44 121.6
C43 C44 H44 121.6
C46 C45 C44 122.1(14)
C46 C45 H45 118.9
C44 C45 H45 118.9
C45 C46 C47 121.8(13)
C45 C46 H46 119.1
C47 C46 H46 119.1
C48 C47 C46 116.8(12)
C48 C47 H47 121.6
C46 C47 H47 121.6
C43 C48 C47 119.9(10)
C43 C48 C49 107.3(8)
C47 C48 C49 132.7(11)
C50 C49 C54 119.5(8)
C50 C49 C48 132.3(9)
C54 C49 C48 108.1(9)
C49 C50 C51 119.0(8)
C49 C50 H50 120.5
C51 C50 H50 120.5
C50 C51 C52 119.2(9)
C50 C51 H51 120.4
C52 C51 H51 120.4
C53 C52 O2 125.0(7)
C53 C52 C51 124.3(8)
O2 C52 C51 110.7(8)
C52 C53 C54 113.4(7)
C52 C53 Pt2 126.0(6)
C54 C53 Pt2 120.0(6)
C49 C54 C53 124.2(8)
C49 C54 N8 108.9(7)
C53 C54 N8 126.8(7)
C60 C55 O2 124.6(7)
C60 C55 C56 122.1(8)
O2 C55 C56 113.3(7)
C57 C56 C55 119.9(8)
C57 C56 H56 120.1
C55 C56 H56 120.1
C56 C57 C58 121.1(8)
C56 C57 H57 119.5
C58 C57 H57 119.5
C57 C58 C59 117.8(8)
C57 C58 H58 121.1
C59 C58 H58 121.1
C60 C59 C58 121.9(7)
C60 C59 C61 114.0(6)
C58 C59 C61 124.1(7)
C55 C60 C59 117.2(7)
C55 C60 Pt2 126.9(6)
C59 C60 Pt2 115.2(5)
N6 C61 N5 110.1(7)
N6 C61 C59 118.0(7)
N5 C61 C59 131.8(7)
C63 C62 C67 124.0(8)
C63 C62 N5 118.0(7)
C67 C62 N5 118.0(7)
C64 C63 C62 116.4(8)
C64 C63 C71 121.6(9)
C62 C63 C71 121.7(8)
C63 C64 C65 121.1(9)
C63 C64 H64 119.5
C65 C64 H64 119.5
C66 C65 C64 121.6(9)
C66 C65 H65 119.2
C64 C65 H65 119.2
C65 C66 C67 121.6(9)
C65 C66 H66 119.2
C67 C66 H66 119.2
C62 C67 C66 115.3(8)
C62 C67 C68 123.7(7)
C66 C67 C68 120.9(8)
C69 C68 C70 108.3(10)
C69 C68 C67 111.5(8)
C70 C68 C67 113.6(9)
C69 C68 H68 107.7
C70 C68 H68 107.7
C67 C68 H68 107.7
C68 C69 H69A 109.5
C68 C69 H69B 109.5
H69A C69 H69B 109.5
C68 C69 H69C 109.5
H69A C69 H69C 109.5
H69B C69 H69C 109.5
C68 C70 H70A 109.5
C68 C70 H70B 109.5
H70A C70 H70B 109.5
C68 C70 H70C 109.5
H70A C70 H70C 109.5
H70B C70 H70C 109.5
C72 C71 C73 111.4(11)
C72 C71 C63 110.6(10)
C73 C71 C63 113.6(9)
C72 C71 H71 107.0
C73 C71 H71 107.0
C63 C71 H71 107.0
C71 C72 H72A 109.5
C71 C72 H72B 109.5
H72A C72 H72B 109.5
C71 C72 H72C 109.5
H72A C72 H72C 109.5
H72B C72 H72C 109.5
C71 C73 H73A 109.5
C71 C73 H73B 109.5
H73A C73 H73B 109.5
C71 C73 H73C 109.5
H73A C73 H73C 109.5
H73B C73 H73C 109.5
C75 C74 C79 124.0(7)
C75 C74 N5 130.1(7)
C79 C74 N5 105.9(6)
C74 C75 C76 115.8(8)
C74 C75 H75 122.1
C76 C75 H75 122.1
C75 C76 C77 121.1(8)
C75 C76 H76 119.5
C77 C76 H76 119.5
C78 C77 C76 122.1(8)
C78 C77 H77 118.9
C76 C77 H77 118.9
C77 C78 C79 116.8(8)
C77 C78 H78 121.6
C79 C78 H78 121.6
C74 C79 C78 120.0(7)
C74 C79 N6 108.9(6)
C78 C79 N6 131.0(7)
C81 C80 N7 125.4(9)
C81 C80 H80 117.3
N7 C80 H80 117.3
C80 C81 C82 117.5(10)
C80 C81 H81 121.3
C82 C81 H81 121.3
C83 C82 C81 119.5(9)
C83 C82 H82 120.2
C81 C82 H82 120.2
C82 C83 C84 120.3(9)
C82 C83 H83 119.8
C84 C83 H83 119.8
N7 C84 C83 120.6(9)
N7 C84 N8 116.8(7)
C83 C84 N8 122.5(8)
C19 N1 C34 107.5(6)
C19 N1 Pt1 111.8(5)
C34 N1 Pt1 139.9(5)
C19 N2 C29 108.1(6)
C19 N2 C20 127.2(7)
C29 N2 C20 124.6(6)
C39 N3 C35 118.1(7)
C39 N3 Pt1 124.8(5)
C35 N3 Pt1 116.0(5)
C39 N4 C12 122.8(6)
C39 N4 C1 124.1(6)
C12 N4 C1 107.2(6)
C61 N5 C74 107.7(6)
C61 N5 C62 127.4(6)
C74 N5 C62 124.8(6)
C61 N6 C79 107.4(6)
C61 N6 Pt2 111.4(5)
C79 N6 Pt2 141.2(5)
C80 N7 C84 116.5(7)
C80 N7 Pt2 115.7(5)
C84 N7 Pt2 127.4(6)
C84 N8 C54 124.5(6)
C84 N8 C43 124.8(7)
C54 N8 C43 105.1(8)
C13 O1 C10 124.0(6)
C55 O2 C52 125.5(6)
C18 Pt1 C11 91.1(3)
C18 Pt1 N1 80.4(3)
C11 Pt1 N1 167.7(3)
C18 Pt1 N3 167.8(3)
C11 Pt1 N3 90.4(3)
N1 Pt1 N3 99.8(2)
C53 Pt2 C60 91.2(3)
C53 Pt2 N6 169.7(3)
C60 Pt2 N6 80.4(3)
C53 Pt2 N7 90.6(3)
C60 Pt2 N7 168.2(3)
N6 Pt2 N7 98.8(2)

loop_
_geom_bond_atom_site_label_1
_geom_bond_atom_site_label_2
_geom_bond_distance
C1 C2 1.383(11)
C1 C6 1.403(11)
C1 N4 1.421(9)
C2 C3 1.383(11)
C2 H2 0.9300
C3 C4 1.367(13)
C3 H3 0.9300
C4 C5 1.356(12)
C4 H4 0.9300
C5 C6 1.379(10)
C5 H5 0.9300
C6 C7 1.457(10)
C7 C8 1.394(11)
C7 C12 1.401(10)
C8 C9 1.381(11)
C8 H8 0.9300
C9 C10 1.384(11)
C9 H9 0.9300
C10 O1 1.391(9)
C10 C11 1.394(10)
C11 C12 1.395(10)
C11 Pt1 1.974(7)
C12 N4 1.419(9)
C13 O1 1.382(8)
C13 C14 1.381(10)
C13 C18 1.395(10)
C14 C15 1.396(11)
C14 H14 0.9300
C15 C16 1.373(11)
C15 H15 0.9300
C16 C17 1.385(10)
C16 H16 0.9300
C17 C18 1.400(9)
C17 C19 1.469(10)
C18 Pt1 1.975(7)
C19 N1 1.333(9)
C19 N2 1.359(9)
C20 C25 1.389(11)
C20 C21 1.400(11)
C20 N2 1.454(10)
C21 C22 1.392(12)
C21 C40 1.521(12)
C22 C23 1.390(13)
C22 H22 0.9300
C23 C24 1.353(12)
C23 H23 0.9300
C24 C25 1.396(11)
C24 H24 0.9300
C25 C26 1.541(12)
C26 C28 1.499(13)
C26 C27 1.533(12)
C26 H26 0.9800
C27 H27A 0.9600
C27 H27B 0.9600
C27 H27C 0.9600
C28 H28A 0.9600
C28 H28B 0.9600
C28 H28C 0.9600
C29 N2 1.381(10)
C29 C30 1.390(11)
C29 C34 1.409(10)
C30 C31 1.353(13)
C30 H30 0.9300
C31 C32 1.407(13)
C31 H31 0.9300
C32 C33 1.395(11)
C32 H32 0.9300
C33 C34 1.391(11)
C33 H33 0.9300
C34 N1 1.385(9)
C35 C36 1.352(11)
C35 N3 1.358(9)
C35 H35 0.9300
C36 C37 1.393(12)
C36 H36 0.9300
C37 C38 1.352(11)
C37 H37 0.9300
C38 C39 1.406(10)
C38 H38 0.9300
C39 N3 1.342(9)
C39 N4 1.388(9)
C40 C41 1.502(15)
C40 C42 1.528(16)
C40 H40 0.9800
C41 H41A 0.9600
C41 H41B 0.9600
C41 H41C 0.9600
C42 H42A 0.9600
C42 H42B 0.9600
C42 H42C 0.9600
C43 C48 1.374(13)
C43 C44 1.412(13)
C43 N8 1.435(10)
C44 C45 1.371(16)
C44 H44 0.9300
C45 C46 1.342(19)
C45 H45 0.9300
C46 C47 1.432(19)
C46 H46 0.9300
C47 C48 1.390(12)
C47 H47 0.9300
C48 C49 1.426(12)
C49 C50 1.388(13)
C49 C54 1.402(11)
C50 C51 1.388(12)
C50 H50 0.9300
C51 C52 1.418(11)
C51 H51 0.9300
C52 C53 1.388(11)
C52 O2 1.391(9)
C53 C54 1.410(10)
C53 Pt2 1.974(8)
C54 N8 1.422(10)
C55 C60 1.370(10)
C55 O2 1.375(9)
C55 C56 1.385(11)
C56 C57 1.372(11)
C56 H56 0.9300
C57 C58 1.381(11)
C57 H57 0.9300
C58 C59 1.411(10)
C58 H58 0.9300
C59 C60 1.403(10)
C59 C61 1.444(10)
C60 Pt2 1.985(7)
C61 N6 1.337(9)
C61 N5 1.381(9)
C62 C63 1.392(11)
C62 C67 1.405(11)
C62 N5 1.453(9)
C63 C64 1.373(12)
C63 C71 1.522(12)
C64 C65 1.382(13)
C64 H64 0.9300
C65 C66 1.330(13)
C65 H65 0.9300
C66 C67 1.406(11)
C66 H66 0.9300
C67 C68 1.519(12)
C68 C69 1.508(14)
C68 C70 1.512(13)
C68 H68 0.9800
C69 H69A 0.9600
C69 H69B 0.9600
C69 H69C 0.9600
C70 H70A 0.9600
C70 H70B 0.9600
C70 H70C 0.9600
C71 C72 1.502(16)
C71 C73 1.507(14)
C71 H71 0.9800
C72 H72A 0.9600
C72 H72B 0.9600
C72 H72C 0.9600
C73 H73A 0.9600
C73 H73B 0.9600
C73 H73C 0.9600
C74 C75 1.360(11)
C74 C79 1.393(10)
C74 N5 1.403(9)
C75 C76 1.395(12)
C75 H75 0.9300
C76 C77 1.404(12)
C76 H76 0.9300
C77 C78 1.372(11)
C77 H77 0.9300
C78 C79 1.395(10)
C78 H78 0.9300
C79 N6 1.397(9)
C80 C81 1.346(11)
C80 N7 1.345(10)
C80 H80 0.9300
C81 C82 1.378(12)
C81 H81 0.9300
C82 C83 1.349(13)
C82 H82 0.9300
C83 C84 1.393(11)
C83 H83 0.9300
C84 N7 1.354(9)
C84 N8 1.401(11)
N1 Pt1 2.109(5)
N3 Pt1 2.112(6)
N6 Pt2 2.109(6)
N7 Pt2 2.114(6)

loop_
_geom_torsion_atom_site_label_1
_geom_torsion_atom_site_label_2
_geom_torsion_atom_site_label_3
_geom_torsion_atom_site_label_4
_geom_torsion
C6 C1 C2 C3 1.8(12)
N4 C1 C2 C3 173.6(8)
C1 C2 C3 C4 1.2(13)
C2 C3 C4 C5 -2.7(15)
C3 C4 C5 C6 1.0(15)
C4 C5 C6 C1 2.1(13)
C4 C5 C6 C7 -169.7(9)
C2 C1 C6 C5 -3.5(12)
N4 C1 C6 C5 -176.7(7)
C2 C1 C6 C7 170.4(7)
N4 C1 C6 C7 -2.8(8)
C5 C6 C7 C8 -1.6(16)
C1 C6 C7 C8 -174.1(8)
C5 C6 C7 C12 172.3(9)
C1 C6 C7 C12 -0.3(9)
C12 C7 C8 C9 -2.3(11)
C6 C7 C8 C9 171.0(8)
C7 C8 C9 C10 0.3(12)
C8 C9 C10 O1 -178.0(7)
C8 C9 C10 C11 1.1(13)
C9 C10 C11 C12 -0.3(11)
O1 C10 C11 C12 178.7(7)
C9 C10 C11 Pt1 -166.0(6)
O1 C10 C11 Pt1 13.0(11)
C10 C11 C12 C7 -1.9(10)
Pt1 C11 C12 C7 165.1(6)
C10 C11 C12 N4 -175.7(7)
Pt1 C11 C12 N4 -8.8(10)
C8 C7 C12 C11 3.3(11)
C6 C7 C12 C11 -171.6(7)
C8 C7 C12 N4 178.0(7)
C6 C7 C12 N4 3.2(8)
O1 C13 C14 C15 178.6(7)
C18 C13 C14 C15 -0.9(12)
C13 C14 C15 C16 0.8(12)
C14 C15 C16 C17 -0.2(12)
C15 C16 C17 C18 -0.3(12)
C15 C16 C17 C19 178.6(7)
O1 C13 C18 C17 -179.1(7)
C14 C13 C18 C17 0.4(11)
O1 C13 C18 Pt1 12.0(11)
C14 C13 C18 Pt1 -168.6(6)
C16 C17 C18 C13 0.3(11)
C19 C17 C18 C13 -178.8(6)
C16 C17 C18 Pt1 170.2(6)
C19 C17 C18 Pt1 -8.8(8)
C16 C17 C19 N1 -171.4(7)
C18 C17 C19 N1 7.6(9)
C16 C17 C19 N2 11.5(13)
C18 C17 C19 N2 -169.5(7)
C25 C20 C21 C22 1.3(13)
N2 C20 C21 C22 -179.2(7)
C25 C20 C21 C40 -179.3(9)
N2 C20 C21 C40 0.1(13)
C20 C21 C22 C23 0.8(14)
C40 C21 C22 C23 -178.6(9)
C21 C22 C23 C24 -1.8(15)
C22 C23 C24 C25 0.7(14)
C21 C20 C25 C24 -2.3(13)
N2 C20 C25 C24 178.2(7)
C21 C20 C25 C26 177.1(8)
N2 C20 C25 C26 -2.3(12)
C23 C24 C25 C20 1.3(13)
C23 C24 C25 C26 -178.2(8)
C20 C25 C26 C28 128.9(9)
C24 C25 C26 C28 -51.6(11)
C20 C25 C26 C27 -107.0(9)
C24 C25 C26 C27 72.5(10)
N2 C29 C30 C31 177.0(9)
C34 C29 C30 C31 -2.8(13)
C29 C30 C31 C32 1.2(15)
C30 C31 C32 C33 -0.6(16)
C31 C32 C33 C34 1.3(13)
C32 C33 C34 N1 -178.5(8)
C32 C33 C34 C29 -2.7(12)
N2 C29 C34 N1 0.5(8)
C30 C29 C34 N1 -179.6(7)
N2 C29 C34 C33 -176.2(7)
C30 C29 C34 C33 3.6(11)
N3 C35 C36 C37 -0.2(12)
C35 C36 C37 C38 2.0(12)
C36 C37 C38 C39 -1.9(12)
C37 C38 C39 N3 -0.1(11)
C37 C38 C39 N4 176.4(7)
C22 C21 C40 C41 34.9(13)
C20 C21 C40 C41 -144.5(9)
C22 C21 C40 C42 -89.2(12)
C20 C21 C40 C42 91.4(11)
C48 C43 C44 C45 2.5(15)
N8 C43 C44 C45 177.3(9)
C43 C44 C45 C46 -1(2)
C44 C45 C46 C47 0(2)
C45 C46 C47 C48 -1(2)
C44 C43 C48 C47 -3.3(14)
N8 C43 C48 C47 -178.9(7)
C44 C43 C48 C49 173.3(8)
N8 C43 C48 C49 -2.3(10)
C46 C47 C48 C43 2.2(14)
C46 C47 C48 C49 -173.4(10)
C43 C48 C49 C50 -176.9(9)
C47 C48 C49 C50 -0.9(17)
C43 C48 C49 C54 -1.1(9)
C47 C48 C49 C54 174.9(9)
C54 C49 C50 C51 -5.1(12)
C48 C49 C50 C51 170.3(8)
C49 C50 C51 C52 -0.1(12)
C50 C51 C52 C53 5.8(12)
C50 C51 C52 O2 -175.7(7)
O2 C52 C53 C54 176.2(7)
C51 C52 C53 C54 -5.5(11)
O2 C52 C53 Pt2 4.6(11)
C51 C52 C53 Pt2 -177.0(6)
C50 C49 C54 C53 5.3(12)
C48 C49 C54 C53 -171.1(7)
C50 C49 C54 N8 -179.5(7)
C48 C49 C54 N8 4.1(9)
C52 C53 C54 C49 0.0(11)
Pt2 C53 C54 C49 172.0(6)
C52 C53 C54 N8 -174.3(7)
Pt2 C53 C54 N8 -2.2(10)
C60 C55 C56 C57 0.8(12)
O2 C55 C56 C57 -178.4(7)
C55 C56 C57 C58 0.5(13)
C56 C57 C58 C59 -1.3(13)
C57 C58 C59 C60 0.7(12)
C57 C58 C59 C61 177.8(8)
O2 C55 C60 C59 177.8(7)
C56 C55 C60 C59 -1.3(11)
O2 C55 C60 Pt2 8.1(11)
C56 C55 C60 Pt2 -171.1(6)
C58 C59 C60 C55 0.6(11)
C61 C59 C60 C55 -176.8(7)
C58 C59 C60 Pt2 171.5(6)
C61 C59 C60 Pt2 -5.9(8)
C60 C59 C61 N6 -2.3(10)
C58 C59 C61 N6 -179.5(7)
C60 C59 C61 N5 -179.1(7)
C58 C59 C61 N5 3.6(13)
C67 C62 C63 C64 2.0(13)
N5 C62 C63 C64 -179.8(8)
C67 C62 C63 C71 177.0(8)
N5 C62 C63 C71 -4.8(12)
C62 C63 C64 C65 -0.8(14)
C71 C63 C64 C65 -175.8(9)
C63 C64 C65 C66 0.0(16)
C64 C65 C66 C67 -0.2(15)
C63 C62 C67 C66 -2.2(12)
N5 C62 C67 C66 179.6(7)
C63 C62 C67 C68 -178.5(8)
N5 C62 C67 C68 3.3(12)
C65 C66 C67 C62 1.2(13)
C65 C66 C67 C68 177.6(9)
C62 C67 C68 C69 -111.8(11)
C66 C67 C68 C69 72.1(12)
C62 C67 C68 C70 125.4(10)
C66 C67 C68 C70 -50.6(13)
C64 C63 C71 C72 78.2(13)
C62 C63 C71 C72 -96.5(12)
C64 C63 C71 C73 -47.9(14)
C62 C63 C71 C73 137.4(11)
C79 C74 C75 C76 -1.4(14)
N5 C74 C75 C76 176.6(9)
C74 C75 C76 C77 -1.2(15)
C75 C76 C77 C78 2.3(16)
C76 C77 C78 C79 -0.6(14)
C75 C74 C79 C78 3.1(13)
N5 C74 C79 C78 -175.3(7)
C75 C74 C79 N6 179.6(8)
N5 C74 C79 N6 1.2(8)
C77 C78 C79 C74 -1.9(12)
C77 C78 C79 N6 -177.6(8)
N7 C80 C81 C82 1.9(14)
C80 C81 C82 C83 1.7(13)
C81 C82 C83 C84 -1.9(13)
C82 C83 C84 N7 -1.2(12)
C82 C83 C84 N8 177.3(8)
N2 C19 N1 C34 3.0(8)
C17 C19 N1 C34 -174.7(6)
N2 C19 N1 Pt1 174.8(5)
C17 C19 N1 Pt1 -2.9(8)
C33 C34 N1 C19 174.1(8)
C29 C34 N1 C19 -2.1(8)
C33 C34 N1 Pt1 6.0(14)
C29 C34 N1 Pt1 -170.2(6)
N1 C19 N2 C29 -2.7(8)
C17 C19 N2 C29 174.6(7)
N1 C19 N2 C20 -180.0(7)
C17 C19 N2 C20 -2.7(13)
C30 C29 N2 C19 -178.5(8)
C34 C29 N2 C19 1.3(8)
C30 C29 N2 C20 -1.2(13)
C34 C29 N2 C20 178.6(7)
C25 C20 N2 C19 -91.5(10)
C21 C20 N2 C19 89.0(10)
C25 C20 N2 C29 91.7(9)
C21 C20 N2 C29 -87.8(10)
N4 C39 N3 C35 -174.8(6)
C38 C39 N3 C35 1.9(10)
N4 C39 N3 Pt1 -7.1(9)
C38 C39 N3 Pt1 169.5(5)
C36 C35 N3 C39 -1.8(11)
C36 C35 N3 Pt1 -170.5(6)
N3 C39 N4 C12 43.1(9)
C38 C39 N4 C12 -133.5(7)
N3 C39 N4 C1 -167.5(6)
C38 C39 N4 C1 15.9(11)
C11 C12 N4 C39 -36.3(11)
C7 C12 N4 C39 149.0(6)
C11 C12 N4 C1 169.8(7)
C7 C12 N4 C1 -4.9(8)
C2 C1 N4 C39 38.8(12)
C6 C1 N4 C39 -148.7(7)
C2 C1 N4 C12 -167.8(8)
C6 C1 N4 C12 4.8(8)
N6 C61 N5 C74 -3.2(9)
C59 C61 N5 C74 173.8(8)
N6 C61 N5 C62 -178.7(7)
C59 C61 N5 C62 -1.6(13)
C75 C74 N5 C61 -177.1(9)
C79 C74 N5 C61 1.2(8)
C75 C74 N5 C62 -1.5(14)
C79 C74 N5 C62 176.8(7)
C63 C62 N5 C61 101.0(9)
C67 C62 N5 C61 -80.6(10)
C63 C62 N5 C74 -73.7(10)
C67 C62 N5 C74 104.6(9)
N5 C61 N6 C79 3.9(8)
C59 C61 N6 C79 -173.6(6)
N5 C61 N6 Pt2 -173.9(5)
C59 C61 N6 Pt2 8.6(8)
C74 C79 N6 C61 -3.2(8)
C78 C79 N6 C61 172.8(8)
C74 C79 N6 Pt2 173.6(6)
C78 C79 N6 Pt2 -10.4(14)
C81 C80 N7 C84 -4.9(12)
C81 C80 N7 Pt2 -177.3(7)
C83 C84 N7 C80 4.4(11)
N8 C84 N7 C80 -174.2(7)
C83 C84 N7 Pt2 175.8(6)
N8 C84 N7 Pt2 -2.8(9)
N7 C84 N8 C54 36.2(10)
C83 C84 N8 C54 -142.3(8)
N7 C84 N8 C43 -174.1(7)
C83 C84 N8 C43 7.4(12)
C49 C54 N8 C84 149.3(7)
C53 C54 N8 C84 -35.7(11)
C49 C54 N8 C43 -5.3(8)
C53 C54 N8 C43 169.7(7)
C48 C43 N8 C84 -149.8(8)
C44 C43 N8 C84 34.9(13)
C48 C43 N8 C54 4.7(9)
C44 C43 N8 C54 -170.6(9)
C14 C13 O1 C10 -172.4(7)
C18 C13 O1 C10 7.1(11)
C9 C10 O1 C13 158.9(7)
C11 C10 O1 C13 -20.2(11)
C60 C55 O2 C52 0.6(12)
C56 C55 O2 C52 179.9(7)
C53 C52 O2 C55 -7.4(12)
C51 C52 O2 C55 174.1(7)
